data_7229277
loop_
_publ_author_name
'Zhou, Xia'
'Peng, Jun-Ling'
'Liu, Ze-Yu'
'Wen, Cai-Ying'
'Wang, Xing-Hao'
'Wu, Jian-Zhong'
'Ou, Yong-Cong'

_publ_section_title
;
 Tuning structure and Zn(II) sensing of lanthanide complexes with two
 phenylimidazophenanthrolines by acetonitrile hydrolysis
;
_journal_name_full CrystEngComm
_journal_paper_doi 10.1039/C7CE01576C
_journal_year 2017
_chemical_formula_sum 'C50 H42 Eu2 N8 O12'
_chemical_formula_weight 1250.84
_chemical_name_systematic
;
 ?
;
_space_group_IT_number 2
_symmetry_cell_setting triclinic
_symmetry_space_group_name_Hall '-P 1'
_symmetry_space_group_name_H-M 'P -1'
_atom_sites_solution_hydrogens geom
_atom_sites_solution_primary direct
_atom_sites_solution_secondary difmap
_audit_creation_method SHELXL-97
_audit_update_record
;
2017-08-19 deposited with the CCDC.
2017-10-03 downloaded from the CCDC.
;
_cell_angle_alpha 92.681(2)
_cell_angle_beta 110.976(2)
_cell_angle_gamma 109.933(2)
_cell_formula_units_Z 1
_cell_length_a 9.8401(15)
_cell_length_b 10.4399(16)
_cell_length_c 13.681(2)
_cell_measurement_reflns_used 3263
_cell_measurement_temperature 296(2)
_cell_measurement_theta_max 26.92
_cell_measurement_theta_min 2.30
_cell_volume 1210.7(3)
_computing_cell_refinement 'Bruker SAINT'
_computing_data_collection 'Bruker APEX2'
_computing_data_reduction 'Bruker SAINT'
_computing_molecular_graphics 'Bruker SHELXTL'
_computing_publication_material 'Bruker SHELXTL'
_computing_structure_refinement 'SHELXL-97 (Sheldrick, 2008)'
_computing_structure_solution 'SHELXS-97 (Sheldrick, 2008)'
_diffrn_ambient_temperature 296(2)
_diffrn_measured_fraction_theta_full 0.989
_diffrn_measured_fraction_theta_max 0.989
_diffrn_measurement_device_type 'Bruker APEX-II CCD'
_diffrn_measurement_method '\f and \w scans'
_diffrn_radiation_monochromator graphite
_diffrn_radiation_source 'fine-focus sealed tube'
_diffrn_radiation_type MoK\a
_diffrn_radiation_wavelength 0.71073
_diffrn_reflns_av_R_equivalents 0.0188
_diffrn_reflns_av_sigmaI/netI 0.0390
_diffrn_reflns_limit_h_max 11
_diffrn_reflns_limit_h_min -11
_diffrn_reflns_limit_k_max 12
_diffrn_reflns_limit_k_min -11
_diffrn_reflns_limit_l_max 14
_diffrn_reflns_limit_l_min -16
_diffrn_reflns_number 6370
_diffrn_reflns_theta_full 25.50
_diffrn_reflns_theta_max 25.50
_diffrn_reflns_theta_min 2.11
_exptl_absorpt_coefficient_mu 2.639
_exptl_absorpt_correction_T_max 0.9491
_exptl_absorpt_correction_T_min 0.9018
_exptl_absorpt_correction_type multi-scan
_exptl_absorpt_process_details 'SADABS (Sheldrick, 1996)'
_exptl_crystal_colour yellow
_exptl_crystal_density_diffrn 1.716
_exptl_crystal_density_method 'not measured'
_exptl_crystal_description block
_exptl_crystal_F_000 620
_exptl_crystal_size_max 0.04
_exptl_crystal_size_mid 0.03
_exptl_crystal_size_min 0.02
_refine_diff_density_max 1.130
_refine_diff_density_min -0.394
_refine_diff_density_rms 0.106
_refine_ls_extinction_method none
_refine_ls_goodness_of_fit_ref 1.064
_refine_ls_hydrogen_treatment constr
_refine_ls_matrix_type full
_refine_ls_number_parameters 328
_refine_ls_number_reflns 4458
_refine_ls_number_restraints 0
_refine_ls_restrained_S_all 1.064
_refine_ls_R_factor_all 0.0383
_refine_ls_R_factor_gt 0.0330
_refine_ls_shift/su_max 0.001
_refine_ls_shift/su_mean 0.000
_refine_ls_structure_factor_coef Fsqd
_refine_ls_weighting_details 'calc w=1/[\s^2^(Fo^2^)+(0.0471P)^2^+0.0000P] where P=(Fo^2^+2Fc^2^)/3'
_refine_ls_weighting_scheme calc
_refine_ls_wR_factor_gt 0.0804
_refine_ls_wR_factor_ref 0.0843
_reflns_number_gt 3936
_reflns_number_total 4458
_reflns_threshold_expression >2sigma(I)
_cod_data_source_file c7ce01576c2.cif
_cod_data_source_block shelx_CCDC1
_cod_depositor_comments
;
The following automatic conversions were performed:

'_symmetry_cell_setting' value 'Triclinic' changed to 'triclinic'
according to
/home/data/users/saulius/crontab/automatic-downloads/rss-feeds/RSC/lib/dictionaries/cif_core.dic
dictionary named 'cif_core.dic' version 2.4.2 from 2011-04-26.

Automatic conversion script
Id: cif_fix_values 4973 2017-02-22 13:04:09Z antanas 
;
_cod_original_cell_volume 1210.6(3)
_cod_original_sg_symbol_H-M P-1
_cod_database_code 7229277

loop_
_symmetry_equiv_pos_as_xyz
'x, y, z'
'-x, -y, -z'

loop_
_atom_site_label
_atom_site_type_symbol
_atom_site_fract_x
_atom_site_fract_y
_atom_site_fract_z
_atom_site_U_iso_or_equiv
_atom_site_adp_type
_atom_site_occupancy
_atom_site_symmetry_multiplicity
_atom_site_calc_flag
_atom_site_refinement_flags
C1 C 0.6989(6) 0.9373(5) 0.3717(4) 0.0472(11) Uani 1 1 d .
H1 H 0.6250 0.9779 0.3503 0.057 Uiso 1 1 calc R
C2 C 0.7392(6) 0.9041(5) 0.4731(4) 0.0484(11) Uani 1 1 d .
H2 H 0.6936 0.9235 0.5180 0.058 Uiso 1 1 calc R
C3 C 0.8462(6) 0.8429(5) 0.5058(3) 0.0459(11) Uani 1 1 d .
H3 H 0.8743 0.8199 0.5731 0.055 Uiso 1 1 calc R
C4 C 0.9127(5) 0.8156(4) 0.4371(3) 0.0376(10) Uani 1 1 d .
C5 C 0.8657(5) 0.8522(4) 0.3339(3) 0.0365(9) Uani 1 1 d .
C6 C 0.9311(5) 0.8254(4) 0.2590(3) 0.0391(10) Uani 1 1 d .
C7 C 0.9432(6) 0.8445(5) 0.0944(4) 0.0486(12) Uani 1 1 d .
H7 H 0.9105 0.8722 0.0292 0.058 Uiso 1 1 calc R
C8 C 1.0532(6) 0.7807(5) 0.1144(4) 0.0540(13) Uani 1 1 d .
H8 H 1.0926 0.7674 0.0640 0.065 Uiso 1 1 calc R
C9 C 1.1007(6) 0.7388(5) 0.2103(4) 0.0492(12) Uani 1 1 d .
H9 H 1.1730 0.6962 0.2253 0.059 Uiso 1 1 calc R
C10 C 1.0410(5) 0.7600(5) 0.2852(3) 0.0399(10) Uani 1 1 d .
C11 C 1.0840(5) 0.7216(5) 0.3885(3) 0.0415(10) Uani 1 1 d .
C12 C 1.0245(5) 0.7499(4) 0.4588(3) 0.0383(10) Uani 1 1 d .
C13 C 1.1893(5) 0.6475(4) 0.5275(3) 0.0404(10) Uani 1 1 d .
C14 C 1.2822(5) 0.5820(5) 0.6023(3) 0.0419(10) Uani 1 1 d .
C15 C 1.2874(6) 0.5781(6) 0.7046(4) 0.0566(13) Uani 1 1 d .
H15 H 1.2312 0.6186 0.7284 0.068 Uiso 1 1 calc R
C16 C 1.3755(7) 0.5146(7) 0.7720(4) 0.0676(16) Uani 1 1 d .
H16 H 1.3771 0.5118 0.8402 0.081 Uiso 1 1 calc R
C17 C 1.4617(6) 0.4548(6) 0.7382(4) 0.0583(14) Uani 1 1 d .
H17 H 1.5226 0.4137 0.7837 0.070 Uiso 1 1 calc R
C18 C 1.4553(6) 0.4577(5) 0.6373(4) 0.0541(12) Uani 1 1 d .
H18 H 1.5109 0.4168 0.6133 0.065 Uiso 1 1 calc R
C19 C 1.3670(6) 0.5208(5) 0.5702(4) 0.0487(11) Uani 1 1 d .
H19 H 1.3647 0.5220 0.5017 0.058 Uiso 1 1 calc R
C20 C 0.9770(5) 1.2304(5) 0.1979(3) 0.0408(10) Uani 1 1 d .
C21 C 1.1235(6) 1.3618(6) 0.2381(5) 0.0635(15) Uani 1 1 d .
H21A H 1.2069 1.3469 0.2932 0.095 Uiso 1 1 calc R
H21B H 1.1023 1.4354 0.2662 0.095 Uiso 1 1 calc R
H21C H 1.1546 1.3866 0.1804 0.095 Uiso 1 1 calc R
C22 C 0.3959(6) 0.7381(5) 0.0190(3) 0.0435(11) Uani 1 1 d .
C23 C 0.2519(6) 0.6049(5) -0.0182(5) 0.0581(13) Uani 1 1 d .
H23A H 0.2829 0.5273 -0.0197 0.087 Uiso 1 1 calc R
H23B H 0.1813 0.6034 -0.0886 0.087 Uiso 1 1 calc R
H23C H 0.1999 0.5992 0.0298 0.087 Uiso 1 1 calc R
C24 C 0.5948(5) 0.9210(5) -0.1532(3) 0.0413(10) Uani 1 1 d .
C25 C 0.6493(6) 0.8807(6) -0.2347(4) 0.0590(14) Uani 1 1 d .
H25A H 0.7624 0.9188 -0.2062 0.089 Uiso 1 1 calc R
H25B H 0.6091 0.9161 -0.2977 0.089 Uiso 1 1 calc R
H25C H 0.6113 0.7814 -0.2524 0.089 Uiso 1 1 calc R
N1 N 0.7599(4) 0.9142(4) 0.3043(3) 0.0411(9) Uani 1 1 d .
N2 N 0.8841(4) 0.8670(4) 0.1634(3) 0.0419(9) Uani 1 1 d .
N3 N 1.1872(5) 0.6569(4) 0.4307(3) 0.0452(9) Uani 1 1 d .
N4 N 1.0943(4) 0.7028(4) 0.5489(3) 0.0411(9) Uani 1 1 d .
H4 H 1.0801 0.7076 0.6073 0.049 Uiso 1 1 calc R
O1 O 0.8932(4) 1.2004(3) 0.2513(2) 0.0474(8) Uani 1 1 d .
O2 O 0.9421(4) 1.1517(3) 0.1131(2) 0.0483(8) Uani 1 1 d .
O3 O 0.5249(4) 0.7432(3) 0.0872(3) 0.0589(10) Uani 1 1 d .
O4 O 0.3849(4) 0.8454(3) -0.0180(2) 0.0490(8) Uani 1 1 d .
O6 O 0.6716(4) 0.9189(3) -0.0574(2) 0.0482(8) Uani 1 1 d .
O5 O 0.5223(4) 1.0442(4) 0.1852(2) 0.0485(8) Uani 1 1 d .
Eu1 Eu 0.68752(2) 0.98986(2) 0.114474(15) 0.03767(10) Uani 1 1 d .

loop_
_atom_site_aniso_label
_atom_site_aniso_U_11
_atom_site_aniso_U_22
_atom_site_aniso_U_33
_atom_site_aniso_U_23
_atom_site_aniso_U_13
_atom_site_aniso_U_12
C1 0.052(3) 0.058(3) 0.037(2) 0.016(2) 0.015(2) 0.028(2)
C2 0.060(3) 0.058(3) 0.035(2) 0.011(2) 0.020(2) 0.031(3)
C3 0.056(3) 0.055(3) 0.026(2) 0.012(2) 0.013(2) 0.022(2)
C4 0.040(2) 0.042(2) 0.024(2) 0.0068(17) 0.0076(17) 0.014(2)
C5 0.039(2) 0.034(2) 0.031(2) 0.0066(17) 0.0104(18) 0.0104(19)
C6 0.046(3) 0.042(2) 0.026(2) 0.0099(18) 0.0107(18) 0.018(2)
C7 0.061(3) 0.062(3) 0.029(2) 0.018(2) 0.015(2) 0.032(3)
C8 0.078(4) 0.065(3) 0.037(3) 0.018(2) 0.031(2) 0.039(3)
C9 0.067(3) 0.058(3) 0.038(2) 0.017(2) 0.023(2) 0.039(3)
C10 0.048(3) 0.043(2) 0.027(2) 0.0076(18) 0.0113(18) 0.019(2)
C11 0.050(3) 0.046(3) 0.028(2) 0.0108(18) 0.0114(19) 0.020(2)
C12 0.048(3) 0.042(2) 0.024(2) 0.0116(17) 0.0102(18) 0.020(2)
C13 0.048(3) 0.038(2) 0.031(2) 0.0074(18) 0.0112(19) 0.016(2)
C14 0.045(3) 0.041(2) 0.035(2) 0.0111(19) 0.0104(19) 0.015(2)
C15 0.070(3) 0.074(4) 0.043(3) 0.025(3) 0.025(2) 0.043(3)
C16 0.080(4) 0.099(5) 0.044(3) 0.037(3) 0.027(3) 0.052(4)
C17 0.054(3) 0.067(3) 0.056(3) 0.033(3) 0.014(2) 0.030(3)
C18 0.056(3) 0.056(3) 0.057(3) 0.017(2) 0.024(2) 0.027(3)
C19 0.055(3) 0.054(3) 0.040(3) 0.015(2) 0.018(2) 0.025(2)
C20 0.043(2) 0.049(3) 0.030(2) 0.0087(19) 0.0076(19) 0.023(2)
C21 0.053(3) 0.055(3) 0.068(4) -0.001(3) 0.024(3) 0.005(3)
C22 0.056(3) 0.043(3) 0.031(2) 0.0125(19) 0.015(2) 0.021(2)
C23 0.059(3) 0.049(3) 0.063(3) 0.013(3) 0.023(3) 0.017(3)
C24 0.047(3) 0.045(3) 0.028(2) 0.0059(18) 0.0105(19) 0.018(2)
C25 0.057(3) 0.079(4) 0.039(3) 0.004(3) 0.019(2) 0.026(3)
N1 0.048(2) 0.045(2) 0.0279(18) 0.0095(16) 0.0093(16) 0.0208(18)
N2 0.051(2) 0.050(2) 0.0275(18) 0.0137(16) 0.0145(16) 0.0229(19)
N3 0.057(2) 0.053(2) 0.0308(19) 0.0141(17) 0.0153(17) 0.030(2)
N4 0.050(2) 0.052(2) 0.0237(17) 0.0133(16) 0.0128(16) 0.0247(19)
O1 0.0502(19) 0.058(2) 0.0288(16) 0.0035(14) 0.0147(14) 0.0169(16)
O2 0.0515(19) 0.0537(19) 0.0375(17) 0.0079(15) 0.0210(15) 0.0144(16)
O3 0.060(2) 0.053(2) 0.048(2) 0.0230(16) 0.0035(17) 0.0205(17)
O4 0.059(2) 0.0521(19) 0.0402(17) 0.0178(15) 0.0179(15) 0.0276(17)
O6 0.055(2) 0.059(2) 0.0303(16) 0.0077(14) 0.0092(14) 0.0285(17)
O5 0.0523(19) 0.069(2) 0.0299(16) 0.0152(15) 0.0133(14) 0.0326(17)
Eu1 0.04279(15) 0.04328(15) 0.02399(13) 0.00995(9) 0.00792(9) 0.01830(11)

loop_
_atom_type_symbol
_atom_type_description
_atom_type_scat_dispersion_real
_atom_type_scat_dispersion_imag
_atom_type_scat_source
C C 0.0033 0.0016 'International Tables Vol C Tables 4.2.6.8 and 6.1.1.4'
H H 0.0000 0.0000 'International Tables Vol C Tables 4.2.6.8 and 6.1.1.4'
N N 0.0061 0.0033 'International Tables Vol C Tables 4.2.6.8 and 6.1.1.4'
O O 0.0106 0.0060 'International Tables Vol C Tables 4.2.6.8 and 6.1.1.4'
Eu Eu -0.1578 3.6682 'International Tables Vol C Tables 4.2.6.8 and 6.1.1.4'

loop_
_geom_angle_atom_site_label_1
_geom_angle_atom_site_label_2
_geom_angle_atom_site_label_3
_geom_angle
_geom_angle_site_symmetry_1
_geom_angle_site_symmetry_3
N1 C1 C2 123.7(4) . .
C3 C2 C1 119.2(5) . .
C2 C3 C4 119.0(4) . .
C3 C4 C5 118.8(4) . .
C3 C4 C12 125.8(4) . .
C5 C4 C12 115.5(4) . .
N1 C5 C4 120.7(4) . .
N1 C5 C6 118.4(4) . .
C4 C5 C6 120.9(4) . .
N2 C6 C10 121.6(4) . .
N2 C6 C5 117.5(4) . .
C10 C6 C5 120.9(4) . .
N2 C7 C8 123.5(4) . .
C9 C8 C7 118.3(5) . .
C8 C9 C10 120.2(4) . .
C9 C10 C6 118.1(4) . .
C9 C10 C11 124.8(4) . .
C6 C10 C11 117.1(4) . .
C12 C11 N3 111.3(4) . .
C12 C11 C10 121.4(4) . .
N3 C11 C10 127.3(4) . .
C11 C12 N4 105.3(4) . .
C11 C12 C4 124.2(4) . .
N4 C12 C4 130.5(4) . .
N3 C13 N4 112.3(4) . .
N3 C13 C14 123.7(4) . .
N4 C13 C14 124.0(4) . .
C19 C14 C15 117.9(4) . .
C19 C14 C13 119.4(4) . .
C15 C14 C13 122.7(4) . .
C16 C15 C14 120.7(5) . .
C15 C16 C17 120.4(5) . .
C18 C17 C16 118.8(5) . .
C17 C18 C19 120.7(5) . .
C14 C19 C18 121.6(5) . .
O2 C20 O1 121.1(4) . .
O2 C20 C21 119.6(5) . .
O1 C20 C21 119.3(4) . .
O2 C20 Eu1 60.6(2) . .
O1 C20 Eu1 60.7(2) . .
C21 C20 Eu1 176.5(3) . .
O3 C22 O4 120.6(4) . .
O3 C22 C23 120.1(4) . .
O4 C22 C23 119.3(4) . .
O3 C22 Eu1 54.8(2) . .
O4 C22 Eu1 65.8(2) . .
C23 C22 Eu1 173.8(3) . .
O5 C24 O6 125.2(4) 2_675 .
O5 C24 C25 117.7(4) 2_675 .
O6 C24 C25 117.0(4) . .
C1 N1 C5 118.6(4) . .
C1 N1 Eu1 122.3(3) . .
C5 N1 Eu1 119.1(3) . .
C7 N2 C6 118.4(4) . .
C7 N2 Eu1 119.3(3) . .
C6 N2 Eu1 122.4(3) . .
C13 N3 C11 104.3(4) . .
C13 N4 C12 106.8(4) . .
C20 O1 Eu1 93.3(3) . .
C20 O2 Eu1 93.6(3) . .
C22 O3 Eu1 100.4(3) . .
C22 O4 Eu1 167.7(3) . 2_675
C22 O4 Eu1 88.6(3) . .
Eu1 O4 Eu1 103.49(12) 2_675 .
C24 O6 Eu1 138.6(3) . .
C24 O5 Eu1 138.0(3) 2_675 .
O4 Eu1 O6 76.32(11) 2_675 .
O4 Eu1 O5 75.64(11) 2_675 .
O6 Eu1 O5 136.14(10) . .
O4 Eu1 O3 126.75(11) 2_675 .
O6 Eu1 O3 81.78(12) . .
O5 Eu1 O3 88.76(13) . .
O4 Eu1 O2 76.61(11) 2_675 .
O6 Eu1 O2 76.17(11) . .
O5 Eu1 O2 127.78(11) . .
O3 Eu1 O2 142.63(12) . .
O4 Eu1 O1 83.86(11) 2_675 .
O6 Eu1 O1 127.35(11) . .
O5 Eu1 O1 81.93(11) . .
O3 Eu1 O1 144.62(10) . .
O2 Eu1 O1 51.76(10) . .
O4 Eu1 N2 144.36(12) 2_675 .
O6 Eu1 N2 80.20(10) . .
O5 Eu1 N2 138.06(11) . .
O3 Eu1 N2 74.84(12) . .
O2 Eu1 N2 71.96(11) . .
O1 Eu1 N2 89.59(11) . .
O4 Eu1 N1 144.90(11) 2_675 .
O6 Eu1 N1 138.74(11) . .
O5 Eu1 N1 75.69(11) . .
O3 Eu1 N1 72.18(11) . .
O2 Eu1 N1 106.20(11) . .
O1 Eu1 N1 72.45(11) . .
N2 Eu1 N1 62.63(11) . .
O4 Eu1 O4 76.51(12) 2_675 .
O6 Eu1 O4 70.00(11) . .
O5 Eu1 O4 71.10(10) . .
O3 Eu1 O4 50.36(9) . .
O2 Eu1 O4 140.72(10) . .
O1 Eu1 O4 149.74(10) . .
N2 Eu1 O4 119.62(11) . .
N1 Eu1 O4 112.29(11) . .
O4 Eu1 C20 77.88(11) 2_675 .
O6 Eu1 C20 101.54(12) . .
O5 Eu1 C20 104.71(12) . .
O3 Eu1 C20 154.75(11) . .
O2 Eu1 C20 25.84(11) . .
O1 Eu1 C20 25.98(11) . .
N2 Eu1 C20 81.03(12) . .
N1 Eu1 C20 90.28(12) . .
O4 Eu1 C20 154.28(11) . .
O4 Eu1 C22 102.05(12) 2_675 .
O6 Eu1 C22 75.23(12) . .
O5 Eu1 C22 78.47(13) . .
O3 Eu1 C22 24.83(11) . .
O2 Eu1 C22 150.80(12) . .
O1 Eu1 C22 157.33(12) . .
N2 Eu1 C22 97.38(12) . .
N1 Eu1 C22 91.61(12) . .
O4 Eu1 C22 25.55(10) . .
C20 Eu1 C22 176.63(12) . .
O4 Eu1 Eu1 41.19(8) 2_675 2_675
O6 Eu1 Eu1 68.15(7) . 2_675
O5 Eu1 Eu1 68.48(7) . 2_675
O3 Eu1 Eu1 85.62(7) . 2_675
O2 Eu1 Eu1 112.74(7) . 2_675
O1 Eu1 Eu1 121.42(7) . 2_675
N2 Eu1 Eu1 144.88(8) . 2_675
N1 Eu1 Eu1 138.02(8) . 2_675
O4 Eu1 Eu1 35.32(6) . 2_675
C20 Eu1 Eu1 119.04(8) . 2_675
C22 Eu1 Eu1 60.86(8) . 2_675

loop_
_geom_bond_atom_site_label_1
_geom_bond_atom_site_label_2
_geom_bond_distance
_geom_bond_site_symmetry_2
C1 N1 1.319(6) .
C1 C2 1.396(6) .
C2 C3 1.366(6) .
C3 C4 1.391(6) .
C4 C5 1.434(5) .
C4 C12 1.438(6) .
C5 N1 1.360(5) .
C5 C6 1.452(6) .
C6 N2 1.368(5) .
C6 C10 1.419(6) .
C7 N2 1.323(6) .
C7 C8 1.409(7) .
C8 C9 1.373(6) .
C9 C10 1.394(6) .
C10 C11 1.441(6) .
C11 C12 1.361(6) .
C11 N3 1.380(5) .
C12 N4 1.384(5) .
C13 N3 1.325(6) .
C13 N4 1.357(6) .
C13 C14 1.474(6) .
C14 C19 1.377(7) .
C14 C15 1.386(7) .
C15 C16 1.385(7) .
C16 C17 1.392(8) .
C17 C18 1.362(7) .
C18 C19 1.381(6) .
C20 O2 1.254(5) .
C20 O1 1.260(6) .
C20 C21 1.509(7) .
C20 Eu1 2.872(5) .
C22 O3 1.259(5) .
C22 O4 1.273(5) .
C22 C23 1.508(7) .
C22 Eu1 2.950(5) .
C24 O5 1.261(5) 2_675
C24 O6 1.262(5) .
C24 C25 1.499(7) .
N1 Eu1 2.670(3) .
N2 Eu1 2.584(4) .
O1 Eu1 2.510(3) .
O2 Eu1 2.506(3) .
O3 Eu1 2.450(3) .
O4 Eu1 2.363(3) 2_675
O4 Eu1 2.692(3) .
O6 Eu1 2.366(3) .
O5 C24 1.261(5) 2_675
O5 Eu1 2.368(3) .
Eu1 O4 2.363(3) 2_675
Eu1 Eu1 3.9742(6) 2_675

loop_
_geom_hbond_atom_site_label_D
_geom_hbond_atom_site_label_H
_geom_hbond_atom_site_label_A
_geom_hbond_distance_DH
_geom_hbond_distance_HA
_geom_hbond_distance_DA
_geom_hbond_angle_DHA
_geom_hbond_site_symmetry_A
N4 H4 O1 0.86 2.01 2.815(5) 156.1 2_776
